data_4060708
_journal_name_full Organometallics
_journal_year 2003
_chemical_formula_sum 'C49 H78 N8 O9 W2'
_chemical_formula_weight 1290.89
_space_group_IT_number 19
_symmetry_cell_setting orthorhombic
_symmetry_space_group_name_Hall 'P 2ac 2ab'
_symmetry_space_group_name_H-M 'P 21 21 21'
_cell_angle_alpha 90.00
_cell_angle_beta 90.00
_cell_angle_gamma 90.00
_cell_formula_units_Z 4
_cell_length_a 11.830(17)
_cell_length_b 17.261(24)
_cell_length_c 26.391(38)
_cell_measurement_temperature 273(2)
_cell_volume 5388.8(134)
_diffrn_ambient_temperature 110
_exptl_crystal_density_diffrn 1.591
_refine_ls_R_factor_obs 0.0319
_refine_ls_wR_factor_obs 0.0576
_cod_depositor_comments
;
The following automatic conversions were performed:
'_symmetry_cell_setting' value 'Orthorhombic' changed to 'orthorhombic'
according to '/home/saulius/struct/CIF-dictionaries/cif_core.dic'
dictionary named 'cif_core.dic' version 2.4.1 from 2010-06-29.

Automatic conversion script
Id: cif_fix_enum 1527 2010-12-29 10:47:43Z saulius 

The following automatic conversions were performed:

'_diffrn_ambient_temperature' value '110K' was changed to '110' - the
value should be numeric and without a unit designator.

Automatic conversion script
Id: cif_fix_values 1646 2011-03-28 12:23:43Z adriana 
;
_cod_database_code 4060708

loop_
_symmetry_equiv_pos_as_xyz
'x, y, z'
'-x+1/2, -y, z+1/2'
'-x, y+1/2, -z+1/2'
'x+1/2, -y+1/2, -z'

loop_
_atom_site_aniso_label
_atom_site_aniso_U_11
_atom_site_aniso_U_22
_atom_site_aniso_U_33
_atom_site_aniso_U_23
_atom_site_aniso_U_13
_atom_site_aniso_U_12
W1 0.01593(9) 0.02978(12) 0.01906(11) 0.00094(10) -0.00269(9) -0.00169(13)
W2 0.01765(9) 0.02020(10) 0.01923(11) -0.00038(10) -0.00327(9) -0.00066(12)
O1 0.039(2) 0.028(2) 0.028(2) 0.003(2) -0.003(2) -0.006(2)
O2 0.050(3) 0.048(3) 0.026(3) -0.008(2) 0.002(2) -0.024(2)
O3 0.020(2) 0.106(4) 0.047(3) 0.005(3) -0.003(2) -0.001(3)
O4 0.027(2) 0.030(2) 0.044(3) 0.001(2) -0.009(2) -0.009(2)
O5 0.033(2) 0.027(2) 0.033(3) 0.002(2) 0.000(2) 0.006(2)
O6 0.047(2) 0.036(2) 0.019(2) -0.005(2) 0.002(2) 0.003(2)
O7 0.019(2) 0.029(2) 0.022(2) -0.001(2) 0.002(2) -0.003(2)
O8 0.019(2) 0.027(2) 0.023(2) -0.004(2) -0.003(2) 0.004(2)
O9 0.014(2) 0.026(2) 0.025(2) 0.001(2) -0.0002(14) -0.003(2)
N1 0.045(3) 0.038(3) 0.038(4) 0.011(3) -0.007(3) -0.018(3)
N2 0.046(3) 0.023(3) 0.041(4) -0.006(3) 0.016(3) 0.003(2)
N3 0.037(3) 0.025(3) 0.033(3) -0.003(2) 0.008(2) -0.005(2)
N4 0.036(3) 0.038(3) 0.020(3) 0.007(2) -0.001(2) -0.003(2)
N5 0.035(3) 0.016(2) 0.025(3) 0.000(2) 0.003(2) 0.005(2)
N6 0.022(2) 0.027(3) 0.026(3) -0.001(2) 0.000(2) 0.000(2)
C1 0.012(2) 0.030(3) 0.023(3) -0.006(2) -0.001(2) -0.004(2)
C2 0.022(3) 0.041(3) 0.020(3) 0.008(3) -0.002(3) -0.010(3)
C3 0.027(3) 0.042(4) 0.025(3) 0.001(3) -0.005(2) -0.002(3)
C4 0.024(3) 0.026(3) 0.017(3) 0.002(2) -0.006(2) 0.007(2)
C5 0.025(3) 0.027(3) 0.020(3) -0.007(3) 0.006(2) -0.005(3)
C6 0.024(2) 0.023(3) 0.022(3) -0.005(3) -0.003(2) -0.002(3)
C7 0.025(3) 0.017(3) 0.025(3) -0.004(2) 0.004(2) 0.000(2)
C8 0.022(3) 0.030(3) 0.022(3) -0.006(3) 0.001(2) 0.001(2)
C9 0.028(3) 0.025(3) 0.038(4) -0.009(3) -0.008(3) -0.001(3)
C10 0.043(4) 0.032(4) 0.050(5) 0.000(3) 0.002(3) -0.017(3)
C11 0.038(4) 0.027(3) 0.035(4) 0.000(3) -0.010(3) -0.007(3)
C12 0.021(3) 0.026(3) 0.026(3) 0.003(2) 0.009(2) 0.006(2)
C13 0.030(3) 0.023(3) 0.032(3) 0.000(3) 0.009(2) 0.002(2)
C14 0.039(4) 0.034(3) 0.051(4) 0.002(3) 0.016(4) 0.012(3)
C15 0.035(4) 0.032(4) 0.058(5) 0.015(3) 0.016(3) 0.017(3)
C16 0.028(3) 0.030(4) 0.026(3) 0.002(3) 0.006(2) 0.008(2)
C17 0.027(3) 0.009(3) 0.033(4) 0.003(2) 0.004(2) -0.001(2)
C18 0.022(2) 0.028(3) 0.029(3) 0.005(3) 0.004(2) -0.003(3)
C19 0.017(3) 0.027(3) 0.051(4) 0.002(3) 0.006(2) -0.001(2)
C20 0.025(3) 0.032(4) 0.053(5) -0.001(3) 0.023(3) 0.000(3)
C21 0.025(3) 0.019(3) 0.026(3) 0.002(2) 0.002(2) 0.000(2)
C22 0.042(3) 0.041(3) 0.021(3) 0.009(3) 0.001(3) -0.006(4)
C23 0.070(5) 0.068(5) 0.040(5) 0.006(4) 0.003(4) -0.035(4)
C24 0.059(4) 0.057(5) 0.041(5) 0.001(4) 0.006(3) -0.013(4)
C25 0.081(6) 0.056(5) 0.045(5) -0.015(4) 0.007(4) 0.027(4)
C26 0.039(4) 0.060(5) 0.022(4) 0.003(3) -0.011(3) 0.004(3)
C27 0.058(4) 0.070(5) 0.043(5) 0.000(4) 0.002(4) 0.031(4)
C28 0.034(3) 0.049(4) 0.020(3) -0.007(3) -0.007(3) -0.004(3)
C29 0.055(4) 0.047(4) 0.039(4) 0.010(3) -0.004(3) -0.020(4)
C30 0.046(4) 0.026(3) 0.031(4) 0.004(3) 0.002(3) 0.008(3)
C31 0.085(5) 0.031(4) 0.033(4) 0.005(3) -0.002(4) 0.008(4)
C32 0.032(3) 0.021(3) 0.029(3) -0.008(3) 0.003(2) 0.004(3)
C33 0.042(3) 0.031(4) 0.027(4) -0.002(3) 0.001(3) 0.000(3)
C34 0.036(3) 0.025(3) 0.033(4) 0.000(3) 0.009(3) 0.002(3)
C35 0.033(3) 0.046(4) 0.073(5) -0.024(5) 0.017(3) 0.001(3)
C36 0.042(3) 0.017(3) 0.027(4) -0.002(3) -0.004(3) 0.003(3)
C37 0.032(3) 0.039(4) 0.061(5) -0.012(3) -0.001(4) 0.004(3)
C38 0.029(3) 0.031(3) 0.040(4) -0.014(3) 0.000(3) -0.003(3)
C39 0.046(4) 0.041(4) 0.061(5) -0.011(4) 0.015(4) 0.004(3)
C40 0.037(4) 0.039(4) 0.037(4) -0.004(3) -0.004(3) -0.022(3)
C41 0.051(4) 0.061(4) 0.040(4) 0.011(4) 0.000(3) -0.023(4)
C42 0.035(3) 0.044(4) 0.028(3) 0.002(3) -0.001(2) 0.000(3)
C43 0.055(4) 0.042(4) 0.039(4) 0.009(3) 0.008(3) -0.006(3)
C44 0.023(3) 0.036(3) 0.027(4) -0.002(3) -0.008(3) -0.004(3)
C45 0.036(3) 0.035(4) 0.047(5) -0.001(3) 0.001(3) 0.009(3)
N7 0.079(6) 0.138(9) 0.221(14) 0.045(8) 0.050(7) -0.009(6)
C46 0.058(6) 0.063(6) 0.102(9) 0.016(5) -0.005(5) -0.017(5)
C47 0.100(7) 0.097(8) 0.075(8) 0.022(6) 0.028(6) 0.008(6)
N8 0.094(6) 0.093(6) 0.105(8) -0.031(5) -0.033(5) 0.023(5)
C48 0.052(4) 0.055(4) 0.051(5) -0.012(4) -0.007(4) -0.001(4)
C49 0.046(4) 0.064(5) 0.044(5) -0.008(4) 0.001(4) -0.010(4)

loop_
_atom_site_label
_atom_site_type_symbol
_atom_site_fract_x
_atom_site_fract_y
_atom_site_fract_z
_atom_site_U_iso_or_equiv
_atom_site_thermal_displace_type
_atom_site_occupancy
_atom_site_calc_flag
_atom_site_refinement_flags
_atom_site_disorder_group
W1 W 0.67315(2) 0.647987(14) 0.767494(8) 0.02159(5) Uani 1 d . .
W2 W 0.83485(2) 0.643259(12) 0.870088(7) 0.01903(5) Uani 1 d . .
O1 O 0.6818(3) 0.7630(2) 0.67631(15) 0.0315(9) Uani 1 d . .
O2 O 0.6490(4) 0.5206(2) 0.6845(2) 0.0416(12) Uani 1 d . .
O3 O 0.4113(3) 0.6600(3) 0.7665(2) 0.0576(15) Uani 1 d . .
O4 O 1.0338(3) 0.7481(2) 0.9058(2) 0.0337(10) Uani 1 d . .
O5 O 0.9869(3) 0.5057(2) 0.9021(2) 0.0312(9) Uani 1 d . .
O6 O 0.7686(3) 0.6467(3) 0.98458(14) 0.0342(9) Uani 1 d . .
O7 O 0.6916(3) 0.5769(2) 0.83663(14) 0.0232(9) Uani 1 d . .
O8 O 0.7141(3) 0.7245(2) 0.83334(14) 0.0228(9) Uani 1 d . .
O9 O 0.8547(2) 0.6379(2) 0.78612(13) 0.0219(8) Uani 1 d . .
N1 N 0.5776(4) 0.4351(3) 0.9263(2) 0.0407(14) Uani 1 d . .
N2 N 0.7452(4) 0.9226(3) 0.8779(2) 0.0366(13) Uani 1 d . .
N3 N 1.0220(4) 0.6165(3) 0.6716(2) 0.0319(12) Uani 1 d . .
N4 N 0.8545(4) 1.4079(3) 1.0394(2) 0.0313(12) Uani 1 d . .
N5 N 0.9744(4) 0.3811(2) 0.7656(2) 0.0252(10) Uani 1 d . .
N6 N 0.8851(3) 0.8246(2) 1.0672(2) 0.0251(11) Uani 1 d . .
C1 C 0.6794(4) 0.7204(3) 0.7120(2) 0.0218(12) Uani 1 d . .
C2 C 0.6570(5) 0.5701(3) 0.7167(2) 0.0280(13) Uani 1 d . .
C3 C 0.5127(4) 0.6567(4) 0.7653(2) 0.0311(13) Uani 1 d . .
C4 C 0.9585(4) 0.7082(3) 0.8910(2) 0.0223(12) Uani 1 d . .
C5 C 0.9288(4) 0.5592(3) 0.8900(2) 0.0239(13) Uani 1 d . .
C6 C 0.7933(4) 0.6465(3) 0.9410(2) 0.0229(11) Uani 1 d . .
C7 C 0.6278(4) 0.5204(3) 0.8547(2) 0.0222(12) Uani 1 d . .
C8 C 0.5406(4) 0.4858(3) 0.8250(2) 0.0246(13) Uani 1 d . .
H8A H 0.5274(4) 0.5018(3) 0.7918(2) 0.030 Uiso 1 calc R .
C9 C 0.4759(4) 0.4272(3) 0.8470(2) 0.0305(14) Uani 1 d . .
H9A H 0.4198(4) 0.4026(3) 0.8282(2) 0.037 Uiso 1 calc R .
C10 C 0.4951(5) 0.4058(3) 0.8966(3) 0.042(2) Uani 1 d . .
H10A H 0.4479(5) 0.3685(3) 0.9106(3) 0.050 Uiso 1 calc R .
C11 C 0.6419(5) 0.4911(3) 0.9033(2) 0.033(2) Uani 1 d . .
H11A H 0.7011(5) 0.5116(3) 0.9222(2) 0.040 Uiso 1 calc R .
C12 C 0.6943(4) 0.8006(3) 0.8389(2) 0.0245(13) Uani 1 d . .
C13 C 0.7608(4) 0.8456(3) 0.8706(2) 0.0284(13) Uani 1 d . .
H13A H 0.8195(4) 0.8216(3) 0.8880(2) 0.034 Uiso 1 calc R .
C14 C 0.6597(6) 0.9550(4) 0.8528(2) 0.042(2) Uani 1 d . .
H14A H 0.6473(6) 1.0078(4) 0.8572(2) 0.050 Uiso 1 calc R .
C15 C 0.5895(5) 0.9157(4) 0.8212(3) 0.041(2) Uani 1 d . .
H15A H 0.5314(5) 0.9415(4) 0.8045(3) 0.050 Uiso 1 calc R .
C16 C 0.6051(4) 0.8371(3) 0.8140(2) 0.0283(14) Uani 1 d . .
H16A H 0.5569(4) 0.8091(3) 0.7930(2) 0.034 Uiso 1 calc R .
C17 C 0.9457(4) 0.6327(3) 0.7557(2) 0.0229(13) Uani 1 d . .
C18 C 1.0555(4) 0.6376(3) 0.7757(2) 0.0262(12) Uani 1 d . .
H18A H 1.0672(4) 0.6451(3) 0.8102(2) 0.031 Uiso 1 calc R .
C19 C 1.1461(4) 0.6311(3) 0.7425(2) 0.0314(14) Uani 1 d . .
H19A H 1.2199(4) 0.6345(3) 0.7544(2) 0.038 Uiso 1 calc R .
C20 C 1.1252(5) 0.6195(3) 0.6919(3) 0.037(2) Uani 1 d . .
H20A H 1.1868(5) 0.6134(3) 0.6704(3) 0.044 Uiso 1 calc R .
C21 C 0.9354(4) 0.6230(3) 0.7039(2) 0.0235(13) Uani 1 d . .
H21A H 0.8628(4) 0.6207(3) 0.6905(2) 0.028 Uiso 1 calc R .
C22 C 0.8150(5) 1.3481(4) 1.0795(2) 0.0347(13) Uani 1 d . .
H22A H 0.8757(5) 1.3116(4) 1.0857(2) 0.042 Uiso 1 calc R .
H22B H 0.7993(5) 1.3749(4) 1.1110(2) 0.042 Uiso 1 calc R .
C23 C 0.7111(6) 1.3044(4) 1.0632(3) 0.059(2) Uani 1 d . .
H23A H 0.6901(6) 1.2683(4) 1.0892(3) 0.089 Uiso 1 calc R .
H23B H 0.7267(6) 1.2769(4) 1.0324(3) 0.089 Uiso 1 calc R .
H23C H 0.6503(6) 1.3402(4) 1.0577(3) 0.089 Uiso 1 calc R .
C24 C 0.8842(5) 1.3677(4) 0.9900(3) 0.053(2) Uani 1 d . .
H24A H 0.9157(5) 1.4057(4) 0.9668(3) 0.063 Uiso 1 calc R .
H24B H 0.8153(5) 1.3478(4) 0.9748(3) 0.063 Uiso 1 calc R .
C25 C 0.9686(6) 1.3008(4) 0.9957(3) 0.061(2) Uani 1 d . .
H25A H 0.9832(6) 1.2784(4) 0.9630(3) 0.091 Uiso 1 calc R .
H25B H 0.9374(6) 1.2621(4) 1.0178(3) 0.091 Uiso 1 calc R .
H25C H 1.0379(6) 1.3201(4) 1.0097(3) 0.091 Uiso 1 calc R .
C26 C 0.7639(5) 1.4665(4) 1.0269(2) 0.040(2) Uani 1 d . .
H26A H 0.7953(5) 1.5045(4) 1.0037(2) 0.049 Uiso 1 calc R .
H26B H 0.7028(5) 1.4402(4) 1.0094(2) 0.049 Uiso 1 calc R .
C27 C 0.7159(6) 1.5081(4) 1.0720(3) 0.057(2) Uani 1 d . .
H27A H 0.6592(6) 1.5442(4) 1.0609(3) 0.086 Uiso 1 calc R .
H27B H 0.7752(6) 1.5357(4) 1.0891(3) 0.086 Uiso 1 calc R .
H27C H 0.6827(6) 1.4712(4) 1.0948(3) 0.086 Uiso 1 calc R .
C28 C 0.9568(5) 1.4482(4) 1.0615(2) 0.035(2) Uani 1 d . .
H28A H 0.9366(5) 1.4685(4) 1.0945(2) 0.042 Uiso 1 calc R .
H28B H 1.0157(5) 1.4099(4) 1.0665(2) 0.042 Uiso 1 calc R .
C29 C 1.0047(5) 1.5134(4) 1.0303(2) 0.047(2) Uani 1 d . .
H29A H 1.0690(5) 1.5350(4) 1.0474(2) 0.070 Uiso 1 calc R .
H29B H 0.9482(5) 1.5527(4) 1.0258(2) 0.070 Uiso 1 calc R .
H29C H 1.0275(5) 1.4939(4) 0.9978(2) 0.070 Uiso 1 calc R .
C30 C 1.0004(5) 0.3121(3) 0.7983(2) 0.0342(15) Uani 1 d . .
H30A H 1.0751(5) 0.2933(3) 0.7896(2) 0.041 Uiso 1 calc R .
H30B H 0.9468(5) 0.2714(3) 0.7903(2) 0.041 Uiso 1 calc R .
C31 C 0.9965(6) 0.3270(3) 0.8554(2) 0.050(2) Uani 1 d . .
H31A H 1.0141(6) 0.2799(3) 0.8732(2) 0.074 Uiso 1 calc R .
H31B H 0.9222(6) 0.3441(3) 0.8648(2) 0.074 Uiso 1 calc R .
H31C H 1.0508(6) 0.3661(3) 0.8641(2) 0.074 Uiso 1 calc R .
C32 C 0.9810(4) 0.3524(3) 0.7107(2) 0.0275(12) Uani 1 d . .
H32A H 1.0559(4) 0.3311(3) 0.7052(2) 0.033 Uiso 1 calc R .
H32B H 0.9272(4) 0.3105(3) 0.7066(2) 0.033 Uiso 1 calc R .
C33 C 0.9584(5) 0.4123(3) 0.6700(2) 0.0334(15) Uani 1 d . .
H33A H 0.9647(5) 0.3885(3) 0.6373(2) 0.050 Uiso 1 calc R .
H33B H 1.0126(5) 0.4535(3) 0.6728(2) 0.050 Uiso 1 calc R .
H33C H 0.8836(5) 0.4329(3) 0.6742(2) 0.050 Uiso 1 calc R .
C34 C 0.8586(4) 0.4140(3) 0.7763(2) 0.0315(14) Uani 1 d . .
H34A H 0.8482(4) 0.4597(3) 0.7554(2) 0.038 Uiso 1 calc R .
H34B H 0.8562(4) 0.4304(3) 0.8114(2) 0.038 Uiso 1 calc R .
C35 C 0.7602(4) 0.3595(4) 0.7668(3) 0.051(2) Uani 1 d . .
H35A H 0.6906(4) 0.3855(4) 0.7747(3) 0.076 Uiso 1 calc R .
H35B H 0.7679(4) 0.3146(4) 0.7880(3) 0.076 Uiso 1 calc R .
H35C H 0.7599(4) 0.3440(4) 0.7319(3) 0.076 Uiso 1 calc R .
C36 C 1.0589(5) 0.4453(3) 0.7747(2) 0.0284(13) Uani 1 d . .
H36A H 1.0427(5) 0.4873(3) 0.7514(2) 0.034 Uiso 1 calc R .
H36B H 1.0482(5) 0.4649(3) 0.8088(2) 0.034 Uiso 1 calc R .
C37 C 1.1813(5) 0.4225(3) 0.7686(3) 0.044(2) Uani 1 d . .
H37A H 1.2286(5) 0.4666(3) 0.7750(3) 0.066 Uiso 1 calc R .
H37B H 1.1939(5) 0.4044(3) 0.7346(3) 0.066 Uiso 1 calc R .
H37C H 1.1993(5) 0.3819(3) 0.7921(3) 0.066 Uiso 1 calc R .
C38 C 0.8628(4) 0.8938(3) 1.1008(2) 0.0336(15) Uani 1 d . .
H38A H 0.9142(4) 0.9350(3) 1.0910(2) 0.040 Uiso 1 calc R .
H38B H 0.8805(4) 0.8797(3) 1.1355(2) 0.040 Uiso 1 calc R .
C39 C 0.7431(5) 0.9254(4) 1.0994(3) 0.049(2) Uani 1 d . .
H39A H 0.7373(5) 0.9690(4) 1.1217(3) 0.074 Uiso 1 calc R .
H39B H 0.6913(5) 0.8858(4) 1.1100(3) 0.074 Uiso 1 calc R .
H39C H 0.7251(5) 0.9413(4) 1.0654(3) 0.074 Uiso 1 calc R .
C40 C 0.8036(5) 0.7594(3) 1.0801(2) 0.038(2) Uani 1 d . .
H40A H 0.7275(5) 0.7775(3) 1.0734(2) 0.045 Uiso 1 calc R .
H40B H 0.8183(5) 0.7166(3) 1.0572(2) 0.045 Uiso 1 calc R .
C41 C 0.8074(5) 0.7291(4) 1.1332(2) 0.051(2) Uani 1 d . .
H41A H 0.7527(5) 0.6884(4) 1.1370(2) 0.076 Uiso 1 calc R .
H41B H 0.7904(5) 0.7702(4) 1.1564(2) 0.076 Uiso 1 calc R .
H41C H 0.8815(5) 0.7091(4) 1.1402(2) 0.076 Uiso 1 calc R .
C42 C 0.8657(4) 0.8446(4) 1.0115(2) 0.0354(14) Uani 1 d . .
H42A H 0.8681(4) 0.7970(4) 0.9920(2) 0.043 Uiso 1 calc R .
H42B H 0.7903(4) 0.8660(4) 1.0080(2) 0.043 Uiso 1 calc R .
C43 C 0.9490(5) 0.9011(4) 0.9885(3) 0.045(2) Uani 1 d . .
H43A H 0.9298(5) 0.9099(4) 0.9536(3) 0.068 Uiso 1 calc R .
H43B H 1.0239(5) 0.8800(4) 0.9906(3) 0.068 Uiso 1 calc R .
H43C H 0.9460(5) 0.9492(4) 1.0066(3) 0.068 Uiso 1 calc R .
C44 C 1.0058(4) 0.8011(3) 1.0767(2) 0.0289(14) Uani 1 d . .
H44A H 1.0149(4) 0.7892(3) 1.1124(2) 0.035 Uiso 1 calc R .
H44B H 1.0547(4) 0.8446(3) 1.0689(2) 0.035 Uiso 1 calc R .
C45 C 1.0441(5) 0.7309(3) 1.0453(2) 0.039(2) Uani 1 d . .
H45A H 1.1214(5) 0.7190(3) 1.0531(2) 0.059 Uiso 1 calc R .
H45B H 1.0373(5) 0.7426(3) 1.0099(2) 0.059 Uiso 1 calc R .
H45C H 0.9974(5) 0.6871(3) 1.0534(2) 0.059 Uiso 1 calc R .
N7 N 0.7316(7) 1.0932(6) 1.0132(5) 0.146(5) Uani 1 d . .
C46 C 0.8004(7) 1.0926(5) 0.9840(4) 0.074(3) Uani 1 d . .
C47 C 0.8967(8) 1.0900(6) 0.9489(4) 0.090(3) Uani 1 d . .
H47A H 0.8797(22) 1.0358(27) 0.9149(17) 0.136 Uiso 1 calc R .
H47B H 0.9896(33) 1.0748(31) 0.9743(9) 0.136 Uiso 1 calc R .
H47C H 0.9070(28) 1.1573(25) 0.9262(17) 0.136 Uiso 1 calc R .
N8 N 0.7295(6) 0.2462(5) 0.9174(3) 0.097(3) Uani 1 d . .
C48 C 0.6688(7) 0.2352(4) 0.8857(3) 0.053(2) Uani 1 d . .
C49 C 0.5870(6) 0.2208(4) 0.8452(3) 0.052(2) Uani 1 d . .
H49A H 0.6330(14) 0.2120(23) 0.8084(11) 0.077 Uiso 1 calc R .
H49B H 0.5285(27) 0.2718(18) 0.8418(10) 0.077 Uiso 1 calc R .
H49C H 0.5365(28) 0.1674(20) 0.8545(8) 0.077 Uiso 1 calc R .

loop_
_geom_bond_atom_site_label_1
_geom_bond_atom_site_label_2
_geom_bond_distance
_geom_bond_site_symmetry_2
_geom_bond_publ_flag
W1 C3 1.905(6) . ?
W1 C2 1.907(6) . ?
W1 C1 1.926(6) . ?
W1 O7 2.210(4) . ?
W1 O9 2.210(4) . ?
W1 O8 2.236(4) . ?
W2 C5 1.902(6) . ?
W2 C4 1.924(6) . ?
W2 C6 1.935(6) . ?
W2 O8 2.224(4) . ?
W2 O7 2.228(4) . ?
W2 O9 2.230(5) . ?
O1 C1 1.196(6) . ?
O2 C2 1.209(6) . ?
O3 C3 1.200(6) . ?
O4 C4 1.192(6) . ?
O5 C5 1.194(6) . ?
O6 C6 1.188(6) . ?
O7 C7 1.321(6) . ?
O8 C12 1.342(6) . ?
O9 C17 1.346(6) . ?
N1 C10 1.349(7) . ?
N1 C11 1.372(7) . ?
N2 C14 1.332(8) . ?
N2 C13 1.355(7) . ?
N3 C20 1.333(7) . ?
N3 C21 1.337(7) . ?
N4 C26 1.510(7) . ?
N4 C28 1.512(7) . ?
N4 C24 1.520(8) . ?
N4 C22 1.549(7) . ?
N5 C30 1.502(7) . ?
N5 C34 1.509(7) . ?
N5 C36 1.512(7) . ?
N5 C32 1.532(7) . ?
N6 C44 1.505(6) . ?
N6 C38 1.511(7) . ?
N6 C40 1.520(7) . ?
N6 C42 1.529(7) . ?
C7 C11 1.389(8) . ?
C7 C8 1.427(7) . ?
C8 C9 1.395(7) . ?
C9 C10 1.380(8) . ?
C12 C13 1.387(7) . ?
C12 C16 1.393(7) . ?
C14 C15 1.357(9) . ?
C15 C16 1.383(8) . ?
C17 C21 1.382(7) . ?
C17 C18 1.404(7) . ?
C18 C19 1.388(7) . ?
C19 C20 1.374(8) . ?
C22 C23 1.505(8) . ?
C24 C25 1.534(9) . ?
C26 C27 1.502(8) . ?
C28 C29 1.505(8) . ?
C30 C31 1.530(8) . ?
C32 C33 1.514(8) . ?
C34 C35 1.516(8) . ?
C36 C37 1.509(8) . ?
C38 C39 1.517(8) . ?
C40 C41 1.496(8) . ?
C42 C43 1.513(8) . ?
C44 C45 1.536(8) . ?
N7 C46 1.121(12) . ?
C46 C47 1.469(12) . ?
N8 C48 1.120(9) . ?
C48 C49 1.462(10) . ?
